data_7714255
loop_
_publ_author_name
'Reusser, Esaie'
'Albrecht, Martin'

_publ_section_title
;
 Electronically flexible PYA ligands for efficient palladium-catalyzed
 \a-arylation of ketones
;
_journal_name_full 'Dalton Transactions'
_journal_paper_doi 10.1039/D3DT03182A
_journal_year 2023
_chemical_formula_moiety 'C21 H21 Cl2 N3 O Pd'
_chemical_formula_sum 'C21 H21 Cl2 N3 O Pd'
_chemical_formula_weight 508.71
_space_group_IT_number 15
_space_group_name_Hall '-C 2yc'
_space_group_name_H-M_alt 'C 1 2/c 1'
_symmetry_cell_setting monoclinic
_symmetry_Int_Tables_number 15
_symmetry_space_group_name_Hall '-C 2yc'
_symmetry_space_group_name_H-M 'C 1 2/c 1'
_atom_sites_solution_hydrogens geom
_atom_sites_solution_primary dual
_audit_creation_date 2022-07-12T19:40:30-00:00
_audit_update_record
;
2023-09-25 deposited with the CCDC.	2023-10-18 downloaded from the CCDC.
;
_cell_angle_alpha 90
_cell_angle_beta 93.7911(5)
_cell_angle_gamma 90
_cell_formula_units_Z 8
_cell_length_a 30.25121(18)
_cell_length_b 9.45051(5)
_cell_length_c 14.29074(7)
_cell_measurement_reflns_used 34492
_cell_measurement_temperature 173.01(10)
_cell_measurement_theta_max 31.428
_cell_measurement_theta_min 2.25
_cell_volume 4076.63(4)
_computing_cell_refinement 'CrysAlisPro 1.171.41.117a (Rigaku OD, 2021)'
_computing_data_collection 'CrysAlisPro 1.171.41.117a (Rigaku OD, 2021)'
_computing_data_reduction 'CrysAlisPro 1.171.41.117a (Rigaku OD, 2021)'
_computing_molecular_graphics 'Olex2 1.3 (Dolomanov et al., 2009)'
_computing_publication_material 'Olex2 1.3 (Dolomanov et al., 2009)'
_computing_structure_refinement 'SHELXL 2018/3 (Sheldrick, 2015)'
_computing_structure_solution 'SHELXT 2018/2 (Sheldrick, 2018)'
_diffrn_ambient_environment N~2~
_diffrn_ambient_temperature 173.01(10)
_diffrn_detector 'CCD plate'
_diffrn_detector_area_resol_mean 16.0965
_diffrn_detector_type Eos
_diffrn_measured_fraction_theta_full 1
_diffrn_measured_fraction_theta_max 1
_diffrn_measurement_device 'four-circle diffractometer'
_diffrn_measurement_device_type 'SuperNova, Single source at offset/far, Eos'
_diffrn_measurement_method '\w scans'
_diffrn_orient_matrix_type 'CrysAlisPro convention (1999,Acta A55,543-557)'
_diffrn_orient_matrix_UB_11 -0.0182006
_diffrn_orient_matrix_UB_12 -0.0423004
_diffrn_orient_matrix_UB_13 -0.0167847
_diffrn_orient_matrix_UB_21 0.0146176
_diffrn_orient_matrix_UB_22 -0.0448344
_diffrn_orient_matrix_UB_23 -0.0230899
_diffrn_orient_matrix_UB_31 0.0026771
_diffrn_orient_matrix_UB_32 -0.0428088
_diffrn_orient_matrix_UB_33 0.0407452
_diffrn_radiation_monochromator mirror
_diffrn_radiation_probe x-ray
_diffrn_radiation_type 'Mo K\a'
_diffrn_radiation_wavelength 0.71073
_diffrn_reflns_av_R_equivalents 0.0342
_diffrn_reflns_av_unetI/netI 0.0438
_diffrn_reflns_Laue_measured_fraction_full 1
_diffrn_reflns_Laue_measured_fraction_max 1
_diffrn_reflns_limit_h_max 42
_diffrn_reflns_limit_h_min -42
_diffrn_reflns_limit_k_max 13
_diffrn_reflns_limit_k_min -13
_diffrn_reflns_limit_l_max 19
_diffrn_reflns_limit_l_min -19
_diffrn_reflns_number 55339
_diffrn_reflns_point_group_measured_fraction_full 1
_diffrn_reflns_point_group_measured_fraction_max 1
_diffrn_reflns_theta_full 25.242
_diffrn_reflns_theta_max 29.574
_diffrn_reflns_theta_min 2.258
_diffrn_source 'micro-focus sealed X-ray tube'
_diffrn_source_type 'SuperNova (Mo) X-ray Source'
_exptl_absorpt_coefficient_mu 1.19
_exptl_absorpt_correction_T_max 1
_exptl_absorpt_correction_T_min 0.83187
_exptl_absorpt_correction_type multi-scan
_exptl_absorpt_process_details
;
        CrysAlisPro 1.171.41.117a (Rigaku Oxford Diffraction, 2021)
        Empirical absorption correction using spherical harmonics,
        implemented in SCALE3 ABSPACK scaling algorithm.
;
_exptl_crystal_colour red
_exptl_crystal_density_diffrn 1.658
_exptl_crystal_description block
_exptl_crystal_F_000 2048
_exptl_crystal_size_max 0.218
_exptl_crystal_size_mid 0.132
_exptl_crystal_size_min 0.073
_refine_diff_density_max 0.459
_refine_diff_density_min -0.637
_refine_diff_density_rms 0.062
_refine_ls_extinction_method none
_refine_ls_goodness_of_fit_ref 1.101
_refine_ls_hydrogen_treatment constr
_refine_ls_matrix_type full
_refine_ls_number_parameters 258
_refine_ls_number_reflns 5712
_refine_ls_number_restraints 43
_refine_ls_restrained_S_all 1.098
_refine_ls_R_factor_all 0.0221
_refine_ls_R_factor_gt 0.0207
_refine_ls_shift/su_max 0.002
_refine_ls_shift/su_mean 0
_refine_ls_structure_factor_coef Fsqd
_refine_ls_weighting_details 'w=1/[\s^2^(Fo^2^)+(0.0216P)^2^+5.7574P] where P=(Fo^2^+2Fc^2^)/3'
_refine_ls_weighting_scheme calc
_refine_ls_wR_factor_gt 0.0533
_refine_ls_wR_factor_ref 0.054
_reflns_Friedel_coverage 0
_reflns_number_gt 5453
_reflns_number_total 5712
_reflns_threshold_expression 'I > 2\s(I)'
_cod_data_source_file d3dt03182a2.cif
_cod_data_source_block 22MA068_ER-0491
_cod_database_code 7714255
_shelx_estimated_absorpt_t_min 0.781
_shelx_estimated_absorpt_t_max 0.918
_shelx_shelxl_version_number 2018/3

loop_
_symmetry_equiv_pos_as_xyz
'x, y, z'
'-x, y, -z+1/2'
'x+1/2, y+1/2, z'
'-x+1/2, y+1/2, -z+1/2'
'-x, -y, -z'
'x, -y, z-1/2'
'-x+1/2, -y+1/2, -z'
'x+1/2, -y+1/2, z-1/2'

loop_
_atom_site_label
_atom_site_type_symbol
_atom_site_fract_x
_atom_site_fract_y
_atom_site_fract_z
_atom_site_U_iso_or_equiv
_atom_site_adp_type
_atom_site_occupancy
_atom_site_site_symmetry_order
_atom_site_calc_flag
_atom_site_refinement_flags_posn
_atom_site_refinement_flags_adp
_atom_site_refinement_flags_occupancy
_atom_site_disorder_assembly
_atom_site_disorder_group
Pd1 Pd 0.37375(2) 0.13025(2) 0.71726(2) 0.01596(4) Uani 1 1 d . . . . .
Cl1 Cl 0.33444(2) -0.07441(4) 0.73643(3) 0.02441(8) Uani 1 1 d . . . . .
Cl2 Cl 0.42996(2) 0.00293(4) 0.66074(3) 0.02561(8) Uani 1 1 d . . . . .
N3 N 0.39777(4) 0.33181(13) 0.69455(9) 0.0175(2) Uani 1 1 d . . . . .
O1 O 0.32773(5) 0.45557(14) 0.86871(10) 0.0348(3) Uani 1 1 d . . . . .
N2 N 0.33223(5) 0.24267(14) 0.79296(9) 0.0211(3) Uani 1 1 d . . . . .
N1 N 0.30999(5) 0.14412(16) 0.93730(10) 0.0251(3) Uani 0.617(17) 1 d . U P A 1
C9 C 0.38046(5) 0.42764(16) 0.75369(11) 0.0201(3) Uani 1 1 d . . . . .
C2 C 0.25800(5) 0.16020(17) 0.80418(11) 0.0253(3) Uani 0.617(17) 1 d . U P A 1
C13 C 0.42572(5) 0.37927(16) 0.63189(11) 0.0203(3) Uani 1 1 d . . . . .
C8 C 0.34444(6) 0.37680(16) 0.81260(11) 0.0221(3) Uani 1 1 d . . . . .
C1 C 0.29990(5) 0.18328(16) 0.84568(11) 0.0207(3) Uani 1 1 d . U . . .
C16 C 0.42502(6) 0.16072(19) 0.41142(11) 0.0271(3) Uani 1 1 d . . . . .
H16 H 0.404311 0.126175 0.363985 0.033 Uiso 1 1 calc R U . . .
C19 C 0.48638(6) 0.26116(18) 0.54952(11) 0.0243(3) Uani 1 1 d . . . . .
C15 C 0.40987(6) 0.23649(17) 0.48648(11) 0.0227(3) Uani 1 1 d . . . . .
C14 C 0.44100(5) 0.28733(16) 0.55560(10) 0.0199(3) Uani 1 1 d . . . . .
C18 C 0.49997(6) 0.18431(19) 0.47383(12) 0.0273(3) Uani 1 1 d . . . . .
H18 H 0.530595 0.165312 0.469396 0.033 Uiso 1 1 calc R U . . .
C10 C 0.39264(6) 0.56753(17) 0.75674(12) 0.0263(3) Uani 1 1 d . . . . .
H10 H 0.380286 0.630306 0.799896 0.032 Uiso 1 1 calc R U . . .
C12 C 0.43889(6) 0.52159(18) 0.63277(13) 0.0290(4) Uani 1 1 d . . . . .
H12 H 0.45899 0.553255 0.588899 0.035 Uiso 1 1 calc R U . . .
C17 C 0.46969(7) 0.13490(18) 0.40475(12) 0.0286(4) Uani 1 1 d . . . . .
H17 H 0.479536 0.083442 0.352936 0.034 Uiso 1 1 calc R U . . .
C6 C 0.35569(7) 0.1641(2) 0.98033(13) 0.0352(4) Uani 1 1 d . . . . .
H6AA H 0.377068 0.125262 0.938581 0.053 Uiso 0.617(17) 1 calc R U P A 1
H6AB H 0.358673 0.11502 1.040815 0.053 Uiso 0.617(17) 1 calc R U P A 1
H6AC H 0.361429 0.265331 0.989956 0.053 Uiso 0.617(17) 1 calc R U P A 1
H6BD H 0.376519 0.108731 0.945513 0.053 Uiso 0.383(17) 1 calc R U P A 2
H6BE H 0.357005 0.132332 1.045728 0.053 Uiso 0.383(17) 1 calc R U P A 2
H6BF H 0.363647 0.264549 0.978111 0.053 Uiso 0.383(17) 1 calc R U P A 2
C7 C 0.24822(6) 0.1985(2) 0.70382(13) 0.0324(4) Uani 1 1 d . . . . .
H7BD H 0.240175 0.298784 0.69913 0.049 Uiso 0.383(17) 1 calc R U P A 2
H7BE H 0.223555 0.140681 0.677401 0.049 Uiso 0.383(17) 1 calc R U P A 2
H7BF H 0.274505 0.18111 0.668911 0.049 Uiso 0.383(17) 1 calc R U P A 2
H7AA H 0.253417 0.299876 0.695332 0.049 Uiso 0.617(17) 1 calc R U P A 1
H7AB H 0.217215 0.176383 0.685344 0.049 Uiso 0.617(17) 1 calc R U P A 1
H7AC H 0.267603 0.144315 0.664767 0.049 Uiso 0.617(17) 1 calc R U P A 1
C5 C 0.27824(7) 0.0849(2) 0.98873(13) 0.0332(3) Uani 1 1 d . U . . .
H5A H 0.285389 0.058184 1.052004 0.04 Uiso 0.617(17) 1 calc R U P A 1
H5B H 0.285389 0.058184 1.052004 0.04 Uiso 0.383(17) 1 calc R U P A 2
C11 C 0.42329(7) 0.61631(18) 0.69593(14) 0.0314(4) Uani 1 1 d . . . . .
H11 H 0.433126 0.711796 0.6979 0.038 Uiso 1 1 calc R U . . .
C3 C 0.22620(6) 0.1012(2) 0.85717(15) 0.0348(4) Uani 1 1 d . U . . .
H3B H 0.197131 0.086134 0.829647 0.042 Uiso 0.383(17) 1 calc R U P A 2
H3A H 0.197131 0.086134 0.829647 0.042 Uiso 0.617(17) 1 calc R U P A 1
C20 C 0.36074(6) 0.2606(2) 0.49069(12) 0.0314(4) Uani 1 1 d . . . . .
H20A H 0.345497 0.233522 0.430719 0.047 Uiso 1 1 calc R U . . .
H20B H 0.355214 0.360896 0.502959 0.047 Uiso 1 1 calc R U . . .
H20C H 0.349588 0.20315 0.54112 0.047 Uiso 1 1 calc R U . . .
C4 C 0.23604(7) 0.0639(2) 0.94947(15) 0.0393(4) Uani 1 1 d . U . . .
H4 H 0.213886 0.024028 0.985554 0.047 Uiso 1 1 calc R U . . .
C21 C 0.52106(6) 0.3033(3) 0.62518(14) 0.0409(5) Uani 1 1 d . . . . .
H21A H 0.51925 0.405366 0.636415 0.061 Uiso 1 1 calc R U . . .
H21B H 0.550532 0.279725 0.60514 0.061 Uiso 1 1 calc R U . . .
H21C H 0.515908 0.252155 0.683117 0.061 Uiso 1 1 calc R U . . .
N1A N 0.25800(5) 0.16020(17) 0.80418(11) 0.0253(3) Uani 0.383(17) 1 d . U P A 2
C2A C 0.30999(5) 0.14412(16) 0.93730(10) 0.0251(3) Uani 0.383(17) 1 d . U P A 2

loop_
_atom_site_aniso_label
_atom_site_aniso_U_11
_atom_site_aniso_U_22
_atom_site_aniso_U_33
_atom_site_aniso_U_23
_atom_site_aniso_U_13
_atom_site_aniso_U_12
Pd1 0.01706(6) 0.01429(6) 0.01687(6) -0.00042(4) 0.00377(4) 0.00024(4)
Cl1 0.02546(19) 0.01802(16) 0.03035(18) 0.00040(13) 0.00639(14) -0.00365(14)
Cl2 0.02606(19) 0.01950(17) 0.03259(19) 0.00283(14) 0.01193(15) 0.00587(14)
N3 0.0185(6) 0.0160(5) 0.0183(5) -0.0002(4) 0.0033(5) 0.0006(5)
O1 0.0408(8) 0.0251(6) 0.0411(7) -0.0108(5) 0.0222(6) -0.0022(5)
N2 0.0216(6) 0.0198(6) 0.0231(6) -0.0038(5) 0.0092(5) -0.0020(5)
N1 0.0285(6) 0.0250(7) 0.0224(6) -0.0008(5) 0.0073(5) -0.0012(5)
C9 0.0201(7) 0.0183(7) 0.0222(7) -0.0017(5) 0.0039(5) 0.0012(5)
C2 0.0206(6) 0.0244(7) 0.0312(6) -0.0064(5) 0.0049(4) 0.0010(5)
C13 0.0216(7) 0.0192(7) 0.0207(7) 0.0003(5) 0.0047(6) -0.0009(5)
C8 0.0222(8) 0.0206(7) 0.0243(7) -0.0025(5) 0.0067(6) 0.0008(6)
C1 0.0206(6) 0.0197(7) 0.0224(6) -0.0027(5) 0.0069(5) 0.0001(5)
C16 0.0334(9) 0.0271(8) 0.0205(7) -0.0007(6) -0.0013(6) 0.0019(7)
C19 0.0233(8) 0.0272(8) 0.0229(7) -0.0006(6) 0.0060(6) -0.0034(6)
C15 0.0249(8) 0.0231(7) 0.0202(7) 0.0045(6) 0.0017(6) 0.0020(6)
C14 0.0231(7) 0.0184(6) 0.0187(6) 0.0019(5) 0.0058(5) -0.0005(6)
C18 0.0256(8) 0.0304(8) 0.0270(8) -0.0005(6) 0.0090(6) 0.0025(7)
C10 0.0306(9) 0.0181(7) 0.0308(8) -0.0054(6) 0.0073(7) 0.0003(6)
C12 0.0351(9) 0.0215(8) 0.0320(8) 0.0008(6) 0.0141(7) -0.0059(7)
C17 0.0363(10) 0.0285(8) 0.0217(7) -0.0031(6) 0.0065(7) 0.0064(7)
C6 0.0331(10) 0.0452(11) 0.0267(8) 0.0042(8) -0.0023(7) -0.0008(8)
C7 0.0249(9) 0.0377(10) 0.0340(9) -0.0037(8) -0.0021(7) 0.0041(7)
C5 0.0459(9) 0.0274(8) 0.0283(7) -0.0003(6) 0.0172(6) -0.0057(8)
C11 0.0399(10) 0.0171(7) 0.0384(9) -0.0022(6) 0.0121(8) -0.0058(7)
C3 0.0228(7) 0.0331(9) 0.0500(9) -0.0121(8) 0.0127(6) -0.0061(7)
C20 0.0254(8) 0.0416(10) 0.0266(8) 0.0037(7) -0.0022(6) 0.0052(7)
C4 0.0393(8) 0.0346(10) 0.0472(8) -0.0069(8) 0.0268(7) -0.0112(8)
C21 0.0228(9) 0.0647(14) 0.0353(10) -0.0175(10) 0.0023(7) -0.0032(9)
N1A 0.0206(6) 0.0244(7) 0.0312(6) -0.0064(5) 0.0049(4) 0.0010(5)
C2A 0.0285(6) 0.0250(7) 0.0224(6) -0.0008(5) 0.0073(5) -0.0012(5)

loop_
_atom_type_symbol
_atom_type_description
_atom_type_scat_dispersion_real
_atom_type_scat_dispersion_imag
_atom_type_scat_source
C C 0.0033 0.0016 'International Tables Vol C Tables 4.2.6.8 and 6.1.1.4'
H H 0 0 'International Tables Vol C Tables 4.2.6.8 and 6.1.1.4'
Cl Cl 0.1484 0.1585 'International Tables Vol C Tables 4.2.6.8 and 6.1.1.4'
N N 0.0061 0.0033 'International Tables Vol C Tables 4.2.6.8 and 6.1.1.4'
O O 0.0106 0.006 'International Tables Vol C Tables 4.2.6.8 and 6.1.1.4'
Pd Pd -0.9988 1.0072 'International Tables Vol C Tables 4.2.6.8 and 6.1.1.4'

loop_
_exptl_crystal_face_index_h
_exptl_crystal_face_index_k
_exptl_crystal_face_index_l
_exptl_crystal_face_perp_dist
1 -1 1 0.0816
-1 1 -1 0.0925
-1 0 1 0.0394
-1 0 0 0.0429
1 0 0 0.0297
-1 -1 1 0.0734
14 -3 18 0.0345
-1 0 -1 0.084
-13 3 -18 0.0792
1 1 0 0.1212
-1 -1 0 0.0947
0 1 -1 0.0919
-1 -1 -1 0.0902
1 1 1 0.1197
0 -1 1 0.0779
0 -1 -1 0.0852
0 1 1 0.118
0 1 0 0.1205
0 0 1 0.0355
0 0 -1 0.0968
-1 7 -17 0.0838
0 -5 18 0.045

loop_
_geom_angle_atom_site_label_1
_geom_angle_atom_site_label_2
_geom_angle_atom_site_label_3
_geom_angle
_geom_angle_site_symmetry_1
_geom_angle_site_symmetry_3
_geom_angle_publ_flag
Cl2 Pd1 Cl1 90.117(15) . . ?
N3 Pd1 Cl1 169.34(4) . . ?
N3 Pd1 Cl2 98.78(4) . . ?
N2 Pd1 Cl1 91.94(4) . . ?
N2 Pd1 Cl2 167.75(4) . . ?
N2 Pd1 N3 80.61(5) . . ?
C9 N3 Pd1 111.09(10) . . ?
C13 N3 Pd1 130.66(10) . . ?
C13 N3 C9 118.23(13) . . ?
C8 N2 Pd1 115.90(11) . . ?
C8 N2 C1 117.42(13) . . ?
C1 N2 Pd1 124.30(10) . . ?
C1 N1 C6 120.06(15) . . ?
C5 N1 C1 120.16(16) . . ?
C5 N1 C6 119.77(16) . . ?
N3 C9 C8 117.21(13) . . ?
N3 C9 C10 123.04(15) . . ?
C10 C9 C8 119.63(14) . . ?
C1 C2 C7 119.56(15) . . ?
C3 C2 C1 118.78(16) . . ?
C3 C2 C7 121.66(16) . . ?
N3 C13 C14 122.00(13) . . ?
N3 C13 C12 120.22(14) . . ?
C12 C13 C14 117.63(14) . . ?
O1 C8 N2 126.07(16) . . ?
O1 C8 C9 121.23(14) . . ?
N2 C8 C9 112.63(13) . . ?
N1 C1 N2 120.29(15) . . ?
N1 C1 C2 120.39(15) . . ?
C2 C1 N2 119.29(14) . . ?
N1A C1 N2 119.29(14) . . ?
C2A C1 N2 120.29(15) . . ?
C2A C1 N1A 120.39(15) . . ?
C15 C16 H16 119.4 . . ?
C17 C16 H16 119.4 . . ?
C17 C16 C15 121.13(16) . . ?
C14 C19 C21 123.06(15) . . ?
C18 C19 C14 118.82(15) . . ?
C18 C19 C21 117.96(16) . . ?
C16 C15 C14 118.59(15) . . ?
C16 C15 C20 118.93(15) . . ?
C14 C15 C20 122.48(15) . . ?
C19 C14 C13 119.98(14) . . ?
C19 C14 C15 120.64(14) . . ?
C15 C14 C13 119.21(14) . . ?
C19 C18 H18 119.4 . . ?
C17 C18 C19 121.13(16) . . ?
C17 C18 H18 119.4 . . ?
C9 C10 H10 120.4 . . ?
C9 C10 C11 119.22(15) . . ?
C11 C10 H10 120.4 . . ?
C13 C12 H12 119.3 . . ?
C11 C12 C13 121.32(16) . . ?
C11 C12 H12 119.3 . . ?
C16 C17 C18 119.69(16) . . ?
C16 C17 H17 120.2 . . ?
C18 C17 H17 120.2 . . ?
N1 C6 H6AA 109.5 . . ?
N1 C6 H6AB 109.5 . . ?
N1 C6 H6AC 109.5 . . ?
H6AA C6 H6AB 109.5 . . ?
H6AA C6 H6AC 109.5 . . ?
H6AB C6 H6AC 109.5 . . ?
H6BD C6 H6BE 109.5 . . ?
H6BD C6 H6BF 109.5 . . ?
H6BE C6 H6BF 109.5 . . ?
C2A C6 H6BD 109.5 . . ?
C2A C6 H6BE 109.5 . . ?
C2A C6 H6BF 109.5 . . ?
C2 C7 H7AA 109.5 . . ?
C2 C7 H7AB 109.5 . . ?
C2 C7 H7AC 109.5 . . ?
H7BD C7 H7BE 109.5 . . ?
H7BD C7 H7BF 109.5 . . ?
H7BE C7 H7BF 109.5 . . ?
H7AA C7 H7AB 109.5 . . ?
H7AA C7 H7AC 109.5 . . ?
H7AB C7 H7AC 109.5 . . ?
N1A C7 H7BD 109.5 . . ?
N1A C7 H7BE 109.5 . . ?
N1A C7 H7BF 109.5 . . ?
N1 C5 H5A 119.8 . . ?
N1 C5 C4 120.42(18) . . ?
C4 C5 H5A 119.8 . . ?
C4 C5 H5B 119.8 . . ?
C2A C5 H5B 119.8 . . ?
C2A C5 C4 120.42(18) . . ?
C10 C11 H11 121.1 . . ?
C12 C11 C10 117.77(15) . . ?
C12 C11 H11 121.1 . . ?
C2 C3 H3A 119.5 . . ?
C4 C3 C2 120.92(18) . . ?
C4 C3 H3B 119.5 . . ?
C4 C3 H3A 119.5 . . ?
C4 C3 N1A 120.92(18) . . ?
N1A C3 H3B 119.5 . . ?
C15 C20 H20A 109.5 . . ?
C15 C20 H20B 109.5 . . ?
C15 C20 H20C 109.5 . . ?
H20A C20 H20B 109.5 . . ?
H20A C20 H20C 109.5 . . ?
H20B C20 H20C 109.5 . . ?
C5 C4 C3 119.30(17) . . ?
C5 C4 H4 120.4 . . ?
C3 C4 H4 120.4 . . ?
C19 C21 H21A 109.5 . . ?
C19 C21 H21B 109.5 . . ?
C19 C21 H21C 109.5 . . ?
H21A C21 H21B 109.5 . . ?
H21A C21 H21C 109.5 . . ?
H21B C21 H21C 109.5 . . ?
C1 N1A C7 119.56(15) . . ?
C3 N1A C1 118.78(16) . . ?
C3 N1A C7 121.66(16) . . ?
C1 C2A C6 120.06(15) . . ?
C5 C2A C1 120.16(16) . . ?
C5 C2A C6 119.77(16) . . ?

loop_
_geom_bond_atom_site_label_1
_geom_bond_atom_site_label_2
_geom_bond_distance
_geom_bond_site_symmetry_2
_geom_bond_publ_flag
Pd1 Cl1 2.2964(4) . ?
Pd1 Cl2 2.2745(4) . ?
Pd1 N3 2.0719(13) . ?
Pd1 N2 2.0142(13) . ?
N3 C9 1.3664(19) . ?
N3 C13 1.3485(19) . ?
O1 C8 1.2272(19) . ?
N2 C8 1.345(2) . ?
N2 C1 1.3914(19) . ?
N1 C1 1.375(2) . ?
N1 C6 1.488(2) . ?
N1 C5 1.367(2) . ?
C9 C8 1.500(2) . ?
C9 C10 1.372(2) . ?
C2 C1 1.381(2) . ?
C2 C7 1.490(2) . ?
C2 C3 1.381(2) . ?
C13 C14 1.491(2) . ?
C13 C12 1.403(2) . ?
C1 N1A 1.381(2) . ?
C1 C2A 1.375(2) . ?
C16 H16 0.95 . ?
C16 C15 1.392(2) . ?
C16 C17 1.383(3) . ?
C19 C14 1.403(2) . ?
C19 C18 1.387(2) . ?
C19 C21 1.509(2) . ?
C15 C14 1.404(2) . ?
C15 C20 1.509(2) . ?
C18 H18 0.95 . ?
C18 C17 1.383(3) . ?
C10 H10 0.95 . ?
C10 C11 1.391(2) . ?
C12 H12 0.95 . ?
C12 C11 1.377(2) . ?
C17 H17 0.95 . ?
C6 H6AA 0.98 . ?
C6 H6AB 0.98 . ?
C6 H6AC 0.98 . ?
C6 H6BD 0.98 . ?
C6 H6BE 0.98 . ?
C6 H6BF 0.98 . ?
C6 C2A 1.488(2) . ?
C7 H7BD 0.98 . ?
C7 H7BE 0.98 . ?
C7 H7BF 0.98 . ?
C7 H7AA 0.98 . ?
C7 H7AB 0.98 . ?
C7 H7AC 0.98 . ?
C7 N1A 1.490(2) . ?
C5 H5A 0.95 . ?
C5 H5B 0.95 . ?
C5 C4 1.375(3) . ?
C5 C2A 1.367(2) . ?
C11 H11 0.95 . ?
C3 H3B 0.95 . ?
C3 H3A 0.95 . ?
C3 C4 1.379(3) . ?
C3 N1A 1.381(2) . ?
C20 H20A 0.98 . ?
C20 H20B 0.98 . ?
C20 H20C 0.98 . ?
C4 H4 0.95 . ?
C21 H21A 0.98 . ?
C21 H21B 0.98 . ?
C21 H21C 0.98 . ?

loop_
_geom_torsion_atom_site_label_1
_geom_torsion_atom_site_label_2
_geom_torsion_atom_site_label_3
_geom_torsion_atom_site_label_4
_geom_torsion
_geom_torsion_site_symmetry_1
_geom_torsion_site_symmetry_2
_geom_torsion_site_symmetry_3
_geom_torsion_site_symmetry_4
_geom_torsion_publ_flag
Pd1 N3 C9 C8 -7.62(17) . . . . ?
Pd1 N3 C9 C10 176.48(13) . . . . ?
Pd1 N3 C13 C14 7.6(2) . . . . ?
Pd1 N3 C13 C12 -177.06(13) . . . . ?
Pd1 N2 C8 O1 -168.35(15) . . . . ?
Pd1 N2 C8 C9 14.79(18) . . . . ?
Pd1 N2 C1 N1 88.25(17) . . . . ?
Pd1 N2 C1 C2 -89.82(17) . . . . ?
Pd1 N2 C1 N1A -89.82(17) . . . . ?
Pd1 N2 C1 C2A 88.25(17) . . . . ?
N3 C9 C8 O1 178.66(16) . . . . ?
N3 C9 C8 N2 -4.3(2) . . . . ?
N3 C9 C10 C11 1.4(3) . . . . ?
N3 C13 C14 C19 -120.86(17) . . . . ?
N3 C13 C14 C15 63.9(2) . . . . ?
N3 C13 C12 C11 -1.0(3) . . . . ?
N2 C1 N1A C7 0.3(2) . . . . ?
N2 C1 N1A C3 180.00(15) . . . . ?
N2 C1 C2A C6 -0.5(2) . . . . ?
N2 C1 C2A C5 -179.57(15) . . . . ?
N1 C5 C4 C3 0.9(3) . . . . ?
C9 N3 C13 C14 -170.85(14) . . . . ?
C9 N3 C13 C12 4.5(2) . . . . ?
C9 C10 C11 C12 2.2(3) . . . . ?
C2 C3 C4 C5 -0.5(3) . . . . ?
C13 N3 C9 C8 171.08(14) . . . . ?
C13 N3 C9 C10 -4.8(2) . . . . ?
C13 C12 C11 C10 -2.4(3) . . . . ?
C8 N2 C1 N1 -73.5(2) . . . . ?
C8 N2 C1 C2 108.45(18) . . . . ?
C8 N2 C1 N1A 108.45(18) . . . . ?
C8 N2 C1 C2A -73.5(2) . . . . ?
C8 C9 C10 C11 -174.41(17) . . . . ?
C1 N2 C8 O1 -5.1(3) . . . . ?
C1 N2 C8 C9 178.06(14) . . . . ?
C1 N1 C5 C4 0.1(3) . . . . ?
C1 C2 C3 C4 -0.9(3) . . . . ?
C16 C15 C14 C13 174.69(14) . . . . ?
C16 C15 C14 C19 -0.6(2) . . . . ?
C19 C18 C17 C16 -0.8(3) . . . . ?
C15 C16 C17 C18 0.3(3) . . . . ?
C14 C13 C12 C11 174.55(17) . . . . ?
C14 C19 C18 C17 0.6(3) . . . . ?
C18 C19 C14 C13 -175.10(15) . . . . ?
C18 C19 C14 C15 0.1(2) . . . . ?
C10 C9 C8 O1 -5.3(3) . . . . ?
C10 C9 C8 N2 171.73(15) . . . . ?
C12 C13 C14 C19 63.6(2) . . . . ?
C12 C13 C14 C15 -111.64(18) . . . . ?
C17 C16 C15 C14 0.3(2) . . . . ?
C17 C16 C15 C20 -179.52(16) . . . . ?
C6 N1 C1 N2 -0.5(2) . . . . ?
C6 N1 C1 C2 177.59(16) . . . . ?
C6 N1 C5 C4 -179.05(18) . . . . ?
C7 C2 C1 N2 0.3(2) . . . . ?
C7 C2 C1 N1 -177.74(15) . . . . ?
C7 C2 C3 C4 178.73(18) . . . . ?
C5 N1 C1 N2 -179.57(15) . . . . ?
C5 N1 C1 C2 -1.5(2) . . . . ?
C3 C2 C1 N2 180.00(15) . . . . ?
C3 C2 C1 N1 1.9(2) . . . . ?
C20 C15 C14 C13 -5.5(2) . . . . ?
C20 C15 C14 C19 179.29(15) . . . . ?
C4 C5 C2A C1 0.1(3) . . . . ?
C4 C5 C2A C6 -179.05(18) . . . . ?
C4 C3 N1A C1 -0.9(3) . . . . ?
C4 C3 N1A C7 178.73(18) . . . . ?
C21 C19 C14 C13 9.6(3) . . . . ?
C21 C19 C14 C15 -175.20(18) . . . . ?
C21 C19 C18 C17 176.12(18) . . . . ?
N1A C1 C2A C6 177.59(16) . . . . ?
N1A C1 C2A C5 -1.5(2) . . . . ?
N1A C3 C4 C5 -0.5(3) . . . . ?
C2A C1 N1A C7 -177.74(15) . . . . ?
C2A C1 N1A C3 1.9(2) . . . . ?
C2A C5 C4 C3 0.9(3) . . . . ?
